data_4336980
loop_
_publ_author_name
'Pradip Ghosh'
'Subhas Samanta'
'Suman K Roy'
'Sucheta Joy'
'Tobias Kr\"amer'
'John E. McGrady'
'Sreebrata Goswami'

_publ_section_title
;
 Redox Noninnocence in Coordinated 2-(Arylazo)pyridines: Steric Control of
 Ligand-Based Redox Processes in Cobalt Complexes
;
_journal_name_full 'Inorganic Chemistry'
_journal_page_first 14040
_journal_page_last 14049
_journal_paper_doi 10.1021/ic4018079
_journal_volume 52
_journal_year 2013
_chemical_formula_sum 'C54 H56 Cl6 Co2 F12 N12 P2'
_chemical_formula_weight 1493.61
_chemical_name_systematic
;
 ?
;
_space_group_IT_number 14
_symmetry_cell_setting monoclinic
_symmetry_space_group_name_Hall '-P 2yn'
_symmetry_space_group_name_H-M 'P 1 21/n 1'
_atom_sites_solution_hydrogens geom
_atom_sites_solution_primary direct
_atom_sites_solution_secondary difmap
_audit_creation_method SHELXL-97
_cell_angle_alpha 90.00
_cell_angle_beta 93.632(15)
_cell_angle_gamma 90.00
_cell_formula_units_Z 4
_cell_length_a 13.244(7)
_cell_length_b 21.071(10)
_cell_length_c 23.312(12)
_cell_measurement_temperature 293(2)
_cell_measurement_theta_max 25.0
_cell_measurement_theta_min 1.3
_cell_volume 6492(6)
_computing_structure_refinement 'SHELXL-97 (Sheldrick, 1997)'
_diffrn_ambient_temperature 293(2)
_diffrn_measured_fraction_theta_full 0.987
_diffrn_measured_fraction_theta_max 0.987
_diffrn_radiation_monochromator graphite
_diffrn_radiation_source 'fine-focus sealed tube'
_diffrn_radiation_type MoK\a
_diffrn_radiation_wavelength 0.71073
_diffrn_reflns_av_R_equivalents 0.0623
_diffrn_reflns_av_sigmaI/netI 0.0417
_diffrn_reflns_limit_h_max 15
_diffrn_reflns_limit_h_min -15
_diffrn_reflns_limit_k_max 24
_diffrn_reflns_limit_k_min -24
_diffrn_reflns_limit_l_max 27
_diffrn_reflns_limit_l_min -27
_diffrn_reflns_number 72836
_diffrn_reflns_theta_full 24.96
_diffrn_reflns_theta_max 24.96
_diffrn_reflns_theta_min 1.30
_exptl_absorpt_coefficient_mu 0.888
_exptl_absorpt_correction_T_max 0.875
_exptl_absorpt_correction_T_min 0.830
_exptl_absorpt_correction_type empirical
_exptl_absorpt_process_details SADABS
_exptl_crystal_colour brown
_exptl_crystal_density_diffrn 1.528
_exptl_crystal_description palate
_exptl_crystal_F_000 3032
_exptl_crystal_size_max 0.21
_exptl_crystal_size_mid 0.18
_exptl_crystal_size_min 0.15
_refine_diff_density_max 1.914
_refine_diff_density_min -1.094
_refine_diff_density_rms 0.097
_refine_ls_extinction_method none
_refine_ls_goodness_of_fit_ref 0.950
_refine_ls_hydrogen_treatment constr
_refine_ls_matrix_type full
_refine_ls_number_parameters 793
_refine_ls_number_reflns 11224
_refine_ls_number_restraints 0
_refine_ls_restrained_S_all 0.950
_refine_ls_R_factor_all 0.0813
_refine_ls_R_factor_gt 0.0605
_refine_ls_shift/su_max 0.066
_refine_ls_shift/su_mean 0.006
_refine_ls_structure_factor_coef Fsqd
_refine_ls_weighting_details 'calc w=1/[\s^2^(Fo^2^)+(0.1182P)^2^+17.3041P] where P=(Fo^2^+2Fc^2^)/3'
_refine_ls_weighting_scheme calc
_refine_ls_wR_factor_gt 0.1734
_refine_ls_wR_factor_ref 0.1911
_reflns_number_gt 8339
_reflns_number_total 11379
_reflns_threshold_expression >2sigma(I)
_cod_data_source_file ic4018079_si_002_5.cif
_cod_data_source_block 5(PF6)2.2CH2Cl2
_cod_original_cell_volume 6493(6)
_cod_database_code 4336980

loop_
_symmetry_equiv_pos_as_xyz
'x, y, z'
'-x+1/2, y+1/2, -z+1/2'
'-x, -y, -z'
'x-1/2, -y-1/2, z-1/2'

loop_
_atom_site_label
_atom_site_type_symbol
_atom_site_fract_x
_atom_site_fract_y
_atom_site_fract_z
_atom_site_U_iso_or_equiv
_atom_site_adp_type
_atom_site_occupancy
_atom_site_symmetry_multiplicity
_atom_site_calc_flag
_atom_site_refinement_flags
Co1 Co 0.77443(4) 0.17370(3) 0.46515(2) 0.02140(17) Uani 1 1 d .
Co2 Co 0.76281(4) 0.34118(3) 0.44130(3) 0.02315(17) Uani 1 1 d .
Cl1 Cl 0.64530(8) 0.25382(5) 0.45874(5) 0.0290(3) Uani 1 1 d .
Cl2 Cl 0.88552(8) 0.25831(5) 0.43327(5) 0.0269(3) Uani 1 1 d .
P2 P 1.17833(10) 0.30805(7) 0.60748(6) 0.0369(3) Uani 1 1 d .
P1 P 0.66036(11) 0.48498(7) 0.76667(6) 0.0404(3) Uani 1 1 d .
Cl6 Cl 0.93255(19) 0.31530(15) 0.77090(10) 0.1108(9) Uani 1 1 d .
Cl4 Cl 0.5741(3) 0.26379(16) 0.66803(17) 0.1606(15) Uani 1 1 d .
Cl3 Cl 0.5003(3) 0.26445(16) 0.78362(15) 0.1339(11) Uani 1 1 d .
Cl5 Cl 0.8118(4) 0.24530(18) 0.84417(19) 0.189(2) Uani 1 1 d .
F11 F 1.0806(2) 0.29274(16) 0.56667(14) 0.0529(8) Uani 1 1 d .
N10 N 0.9069(3) 0.11129(16) 0.45757(15) 0.0226(8) Uani 1 1 d .
N11 N 0.9285(3) 0.09598(17) 0.40770(16) 0.0282(9) Uani 1 1 d .
F8 F 1.2763(3) 0.3253(2) 0.64857(17) 0.0743(12) Uani 1 1 d .
N3 N 0.6243(3) 0.40104(17) 0.44088(16) 0.0273(8) Uani 1 1 d .
N8 N 0.6496(3) 0.12334(17) 0.55808(16) 0.0276(8) Uani 1 1 d .
F12 F 1.1082(3) 0.34092(19) 0.65274(14) 0.0613(10) Uani 1 1 d .
N6 N 0.8951(3) 0.40516(17) 0.43609(17) 0.0291(9) Uani 1 1 d .
F9 F 1.2481(3) 0.27628(17) 0.56283(15) 0.0565(9) Uani 1 1 d .
N7 N 0.6543(3) 0.11735(17) 0.50432(16) 0.0255(8) Uani 1 1 d .
F4 F 0.6455(3) 0.43863(18) 0.81934(15) 0.0695(11) Uani 1 1 d .
N9 N 0.8037(3) 0.18159(17) 0.55256(16) 0.0245(8) Uani 1 1 d .
F6 F 0.5989(3) 0.5389(2) 0.79779(18) 0.0866(13) Uani 1 1 d .
N12 N 0.7649(3) 0.13985(17) 0.38121(16) 0.0270(8) Uani 1 1 d .
N4 N 0.8089(3) 0.36286(17) 0.52503(16) 0.0277(8) Uani 1 1 d .
F7 F 1.1886(3) 0.37492(16) 0.57586(16) 0.0627(10) Uani 1 1 d .
F1 F 0.6743(3) 0.5318(2) 0.71491(15) 0.0714(11) Uani 1 1 d .
F2 F 0.7587(3) 0.5123(2) 0.79869(18) 0.0872(14) Uani 1 1 d .
N1 N 0.7069(3) 0.34722(17) 0.35636(16) 0.0277(8) Uani 1 1 d .
N2 N 0.5670(3) 0.39957(18) 0.39561(17) 0.0300(9) Uani 1 1 d .
C48 C 0.8488(4) 0.1099(2) 0.3654(2) 0.0286(10) Uani 1 1 d .
C25 C 0.7966(4) 0.4866(2) 0.3504(2) 0.0417(13) Uani 1 1 d .
H25A H 0.7751 0.5095 0.3162 0.063 Uiso 1 1 calc R
H25B H 0.8012 0.5152 0.3825 0.063 Uiso 1 1 calc R
H25C H 0.7484 0.4538 0.3572 0.063 Uiso 1 1 calc R
C27 C 0.5623(3) 0.0927(2) 0.4754(2) 0.0270(10) Uani 1 1 d .
F10 F 1.1666(3) 0.24158(18) 0.63869(16) 0.0758(12) Uani 1 1 d .
F5 F 0.5551(4) 0.4637(3) 0.7368(2) 0.115(2) Uani 1 1 d .
C35 C 0.7360(3) 0.1537(2) 0.58525(19) 0.0268(10) Uani 1 1 d .
C28 C 0.5723(3) 0.0437(2) 0.4355(2) 0.0292(10) Uani 1 1 d .
C11 C 0.6280(4) 0.4630(2) 0.5286(2) 0.0347(11) Uani 1 1 d .
C45 C 1.0818(3) 0.1336(2) 0.4971(2) 0.0290(10) Uani 1 1 d .
C47 C 0.8711(3) 0.0263(2) 0.5500(2) 0.0307(10) Uani 1 1 d .
H47A H 0.8290 0.0345 0.5157 0.046 Uiso 1 1 calc R
H47B H 0.8356 0.0380 0.5830 0.046 Uiso 1 1 calc R
H47C H 0.8875 -0.0181 0.5519 0.046 Uiso 1 1 calc R
N5 N 0.9458(3) 0.41612(18) 0.48297(18) 0.0343(9) Uani 1 1 d .
C13 C 0.4236(4) 0.3452(3) 0.4670(3) 0.0424(13) Uani 1 1 d .
H13A H 0.3666 0.3303 0.4865 0.064 Uiso 1 1 calc R
H13B H 0.4637 0.3097 0.4562 0.064 Uiso 1 1 calc R
H13C H 0.4003 0.3682 0.4331 0.064 Uiso 1 1 calc R
C36 C 0.7456(4) 0.1534(2) 0.6445(2) 0.0385(12) Uani 1 1 d .
H36 H 0.6971 0.1341 0.6658 0.046 Uiso 1 1 calc R
C40 C 0.9880(3) 0.10230(19) 0.50126(19) 0.0234(9) Uani 1 1 d .
C12 C 0.7167(4) 0.5002(2) 0.5115(2) 0.0398(12) Uani 1 1 d .
H12A H 0.7338 0.4874 0.4738 0.060 Uiso 1 1 calc R
H12B H 0.7733 0.4926 0.5384 0.060 Uiso 1 1 calc R
H12C H 0.7004 0.5446 0.5112 0.060 Uiso 1 1 calc R
C6 C 0.5759(3) 0.4189(2) 0.4921(2) 0.0298(10) Uani 1 1 d .
C19 C 0.9494(4) 0.4208(2) 0.3860(2) 0.0342(11) Uani 1 1 d .
C3 C 0.6110(4) 0.3546(3) 0.2472(2) 0.0454(14) Uani 1 1 d .
H3 H 0.5793 0.3570 0.2105 0.054 Uiso 1 1 calc R
C32 C 0.4680(3) 0.1193(2) 0.4863(2) 0.0351(11) Uani 1 1 d .
C38 C 0.9002(4) 0.2116(2) 0.6384(2) 0.0369(12) Uani 1 1 d .
H38 H 0.9567 0.2318 0.6557 0.044 Uiso 1 1 calc R
C41 C 0.9668(3) 0.0645(2) 0.54877(19) 0.0251(9) Uani 1 1 d .
C34 C 0.6709(4) 0.0103(2) 0.4268(2) 0.0359(11) Uani 1 1 d .
H34A H 0.7243 0.0302 0.4501 0.054 Uiso 1 1 calc R
H34B H 0.6856 0.0130 0.3870 0.054 Uiso 1 1 calc R
H34C H 0.6656 -0.0334 0.4376 0.054 Uiso 1 1 calc R
C39 C 0.8848(3) 0.2099(2) 0.5797(2) 0.0279(10) Uani 1 1 d .
H39 H 0.9324 0.2290 0.5576 0.034 Uiso 1 1 calc R
C24 C 0.8981(4) 0.4574(2) 0.3431(2) 0.0410(13) Uani 1 1 d .
C1 C 0.7514(4) 0.3238(2) 0.3103(2) 0.0349(11) Uani 1 1 d .
H1 H 0.8149 0.3050 0.3156 0.042 Uiso 1 1 calc R
C44 C 1.1507(4) 0.1294(2) 0.5445(2) 0.0343(11) Uani 1 1 d .
H44 H 1.2118 0.1511 0.5441 0.041 Uiso 1 1 calc R
C46 C 1.1104(4) 0.1701(2) 0.4447(2) 0.0378(12) Uani 1 1 d .
H46A H 1.0555 0.1685 0.4157 0.057 Uiso 1 1 calc R
H46B H 1.1696 0.1515 0.4299 0.057 Uiso 1 1 calc R
H46C H 1.1241 0.2135 0.4550 0.057 Uiso 1 1 calc R
F3 F 0.7203(6) 0.4341(3) 0.7365(2) 0.149(3) Uani 1 1 d .
C31 C 0.3836(4) 0.0958(3) 0.4532(3) 0.0472(14) Uani 1 1 d .
H31 H 0.3203 0.1133 0.4582 0.057 Uiso 1 1 calc R
C5 C 0.6148(4) 0.3742(2) 0.3477(2) 0.0299(10) Uani 1 1 d .
C18 C 0.8954(4) 0.3970(2) 0.5320(2) 0.0309(11) Uani 1 1 d .
C17 C 0.9360(4) 0.4166(3) 0.5854(2) 0.0441(13) Uani 1 1 d .
H17 H 0.9964 0.4392 0.5889 0.053 Uiso 1 1 calc R
C15 C 0.7964(4) 0.3673(3) 0.6272(2) 0.0439(14) Uani 1 1 d .
H15 H 0.7608 0.3571 0.6591 0.053 Uiso 1 1 calc R
C52 C 0.6912(4) 0.1523(2) 0.3403(2) 0.0361(12) Uani 1 1 d .
H52 H 0.6324 0.1724 0.3506 0.043 Uiso 1 1 calc R
C14 C 0.7618(4) 0.3480(2) 0.5726(2) 0.0352(11) Uani 1 1 d .
H14 H 0.7032 0.3236 0.5687 0.042 Uiso 1 1 calc R
C42 C 1.0402(4) 0.0605(2) 0.5943(2) 0.0339(11) Uani 1 1 d .
H42 H 1.0288 0.0355 0.6261 0.041 Uiso 1 1 calc R
C21 C 1.0956(5) 0.4134(3) 0.3312(3) 0.0638(19) Uani 1 1 d .
H21 H 1.1610 0.3991 0.3263 0.077 Uiso 1 1 calc R
C8 C 0.4554(4) 0.3995(3) 0.5615(2) 0.0470(14) Uani 1 1 d .
H8 H 0.3990 0.3783 0.5737 0.056 Uiso 1 1 calc R
C2 C 0.7052(4) 0.3270(3) 0.2554(2) 0.0463(14) Uani 1 1 d .
H2 H 0.7375 0.3107 0.2243 0.056 Uiso 1 1 calc R
C43 C 1.1305(4) 0.0939(3) 0.5921(2) 0.0389(12) Uani 1 1 d .
H43 H 1.1779 0.0923 0.6232 0.047 Uiso 1 1 calc R
C49 C 0.8626(4) 0.0918(2) 0.3096(2) 0.0403(12) Uani 1 1 d .
H49 H 0.9211 0.0708 0.3002 0.048 Uiso 1 1 calc R
C37 C 0.8298(4) 0.1827(3) 0.6715(2) 0.0428(13) Uani 1 1 d .
H37 H 0.8389 0.1829 0.7114 0.051 Uiso 1 1 calc R
C7 C 0.4868(4) 0.3883(2) 0.5061(2) 0.0356(11) Uani 1 1 d .
C50 C 0.7867(5) 0.1059(3) 0.2679(2) 0.0495(15) Uani 1 1 d .
H50 H 0.7939 0.0951 0.2297 0.059 Uiso 1 1 calc R
C33 C 0.4522(4) 0.1710(3) 0.5297(3) 0.0447(14) Uani 1 1 d .
H33A H 0.3815 0.1813 0.5293 0.067 Uiso 1 1 calc R
H33B H 0.4898 0.2080 0.5200 0.067 Uiso 1 1 calc R
H33C H 0.4752 0.1565 0.5673 0.067 Uiso 1 1 calc R
C10 C 0.5897(4) 0.4737(3) 0.5817(2) 0.0448(14) Uani 1 1 d .
H10 H 0.6211 0.5033 0.6065 0.054 Uiso 1 1 calc R
C30 C 0.3918(4) 0.0481(3) 0.4139(3) 0.0486(14) Uani 1 1 d .
H30 H 0.3345 0.0332 0.3930 0.058 Uiso 1 1 calc R
C29 C 0.4846(4) 0.0223(3) 0.4055(2) 0.0419(13) Uani 1 1 d .
H29 H 0.4892 -0.0104 0.3790 0.050 Uiso 1 1 calc R
C4 C 0.5631(4) 0.3789(2) 0.2942(2) 0.0391(12) Uani 1 1 d .
H4 H 0.4994 0.3975 0.2898 0.047 Uiso 1 1 calc R
C26 C 1.1068(4) 0.3586(3) 0.4261(3) 0.0521(15) Uani 1 1 d .
H26A H 1.0658 0.3520 0.4581 0.078 Uiso 1 1 calc R
H26B H 1.1680 0.3802 0.4390 0.078 Uiso 1 1 calc R
H26C H 1.1233 0.3184 0.4097 0.078 Uiso 1 1 calc R
C51 C 0.7006(5) 0.1361(3) 0.2835(2) 0.0476(14) Uani 1 1 d .
H51 H 0.6490 0.1455 0.2559 0.057 Uiso 1 1 calc R
C53 C 0.5135(7) 0.3025(4) 0.7141(3) 0.084(2) Uani 1 1 d .
H53A H 0.4462 0.3113 0.6971 0.101 Uiso 1 1 calc R
H53B H 0.5471 0.3429 0.7208 0.101 Uiso 1 1 calc R
C9 C 0.5068(5) 0.4417(3) 0.5984(2) 0.0513(16) Uani 1 1 d .
H9 H 0.4846 0.4483 0.6349 0.062 Uiso 1 1 calc R
C16 C 0.8844(5) 0.4018(3) 0.6332(2) 0.0520(16) Uani 1 1 d .
H16 H 0.9092 0.4151 0.6694 0.062 Uiso 1 1 calc R
C20 C 1.0494(4) 0.3984(3) 0.3813(3) 0.0472(14) Uani 1 1 d .
C22 C 1.0460(6) 0.4492(4) 0.2886(3) 0.071(2) Uani 1 1 d .
H22 H 1.0788 0.4588 0.2555 0.086 Uiso 1 1 calc R
C23 C 0.9486(5) 0.4711(3) 0.2939(3) 0.0575(16) Uani 1 1 d .
H23 H 0.9167 0.4951 0.2646 0.069 Uiso 1 1 calc R
C54 C 0.8254(9) 0.3139(5) 0.8131(5) 0.115(4) Uani 1 1 d .
H54A H 0.8327 0.3467 0.8422 0.138 Uiso 1 1 calc R
H54B H 0.7652 0.3232 0.7887 0.138 Uiso 1 1 calc R

loop_
_atom_site_aniso_label
_atom_site_aniso_U_11
_atom_site_aniso_U_22
_atom_site_aniso_U_33
_atom_site_aniso_U_23
_atom_site_aniso_U_13
_atom_site_aniso_U_12
Co1 0.0193(3) 0.0203(3) 0.0243(3) -0.0006(2) -0.0009(2) 0.0020(2)
Co2 0.0235(3) 0.0198(3) 0.0258(3) -0.0015(2) -0.0015(2) 0.0025(2)
Cl1 0.0203(5) 0.0232(5) 0.0434(7) 0.0037(5) 0.0022(5) 0.0040(4)
Cl2 0.0210(5) 0.0200(5) 0.0400(6) -0.0010(4) 0.0034(5) 0.0011(4)
P2 0.0363(7) 0.0385(7) 0.0351(7) -0.0050(6) -0.0042(6) 0.0008(6)
P1 0.0436(8) 0.0484(8) 0.0297(7) -0.0028(6) 0.0071(6) -0.0043(6)
Cl6 0.0927(16) 0.164(3) 0.0754(14) -0.0123(15) 0.0057(12) -0.0451(17)
Cl4 0.198(4) 0.113(2) 0.181(3) -0.005(2) 0.095(3) 0.048(2)
Cl3 0.137(3) 0.131(2) 0.136(2) 0.031(2) 0.025(2) 0.0102(19)
Cl5 0.244(5) 0.138(3) 0.198(4) 0.078(3) 0.117(4) 0.022(3)
F11 0.0467(19) 0.062(2) 0.0480(19) -0.0018(16) -0.0086(15) -0.0167(16)
N10 0.0230(19) 0.0188(18) 0.026(2) 0.0023(15) 0.0027(15) 0.0028(14)
N11 0.029(2) 0.024(2) 0.032(2) -0.0038(16) 0.0054(17) 0.0006(16)
F8 0.046(2) 0.106(3) 0.068(2) -0.037(2) -0.0214(18) 0.012(2)
N3 0.032(2) 0.0218(19) 0.028(2) 0.0003(16) -0.0032(17) 0.0072(16)
N8 0.031(2) 0.0220(19) 0.030(2) 0.0027(16) 0.0040(16) 0.0014(16)
F12 0.051(2) 0.090(3) 0.0423(19) -0.0166(18) -0.0013(16) 0.0186(19)
N6 0.031(2) 0.0185(19) 0.038(2) -0.0043(16) -0.0004(18) 0.0000(16)
F9 0.057(2) 0.054(2) 0.059(2) -0.0162(17) 0.0116(17) 0.0041(16)
N7 0.0233(19) 0.0196(19) 0.033(2) 0.0020(16) 0.0008(16) 0.0016(15)
F4 0.098(3) 0.061(2) 0.050(2) 0.0124(18) 0.015(2) -0.010(2)
N9 0.0239(19) 0.0223(19) 0.027(2) -0.0016(15) -0.0007(15) 0.0062(15)
F6 0.095(3) 0.093(3) 0.075(3) 0.000(2) 0.029(2) 0.035(3)
N12 0.030(2) 0.0219(19) 0.028(2) -0.0006(16) -0.0026(16) -0.0046(16)
N4 0.027(2) 0.0230(19) 0.032(2) -0.0032(16) -0.0026(16) 0.0099(16)
F7 0.078(3) 0.0387(19) 0.071(2) -0.0008(17) 0.0004(19) -0.0116(17)
F1 0.068(2) 0.096(3) 0.050(2) 0.027(2) 0.0087(18) -0.016(2)
F2 0.068(3) 0.115(4) 0.075(3) 0.018(3) -0.023(2) -0.028(3)
N1 0.032(2) 0.0220(19) 0.028(2) -0.0010(16) 0.0010(16) -0.0019(16)
N2 0.031(2) 0.026(2) 0.032(2) 0.0007(17) -0.0055(17) 0.0051(16)
C48 0.034(3) 0.022(2) 0.029(2) -0.0004(19) 0.002(2) -0.0010(19)
C25 0.057(3) 0.025(3) 0.042(3) 0.005(2) -0.009(3) -0.004(2)
C27 0.020(2) 0.027(2) 0.033(2) 0.009(2) -0.0036(19) -0.0027(18)
F10 0.105(3) 0.063(2) 0.059(2) 0.0239(19) 0.000(2) 0.012(2)
F5 0.108(4) 0.165(5) 0.071(3) 0.012(3) -0.014(3) -0.082(4)
C35 0.031(2) 0.022(2) 0.028(2) -0.0008(18) 0.0027(19) 0.0057(19)
C28 0.025(2) 0.033(3) 0.029(2) 0.004(2) -0.0018(19) -0.0049(19)
C11 0.037(3) 0.029(3) 0.037(3) -0.006(2) -0.009(2) 0.019(2)
C45 0.020(2) 0.025(2) 0.042(3) -0.003(2) 0.001(2) 0.0045(18)
C47 0.031(3) 0.027(2) 0.034(3) 0.004(2) 0.003(2) 0.004(2)
N5 0.032(2) 0.025(2) 0.045(3) -0.0089(18) -0.0048(19) -0.0015(17)
C13 0.026(3) 0.045(3) 0.056(3) 0.004(3) 0.004(2) 0.010(2)
C36 0.051(3) 0.031(3) 0.034(3) 0.003(2) 0.007(2) 0.001(2)
C40 0.022(2) 0.019(2) 0.028(2) -0.0058(18) -0.0013(18) 0.0088(17)
C12 0.043(3) 0.026(3) 0.048(3) -0.010(2) -0.010(2) 0.010(2)
C6 0.029(2) 0.025(2) 0.034(3) 0.000(2) -0.004(2) 0.018(2)
C19 0.039(3) 0.021(2) 0.042(3) -0.005(2) 0.004(2) -0.009(2)
C3 0.055(4) 0.053(3) 0.027(3) -0.002(2) -0.009(2) -0.010(3)
C32 0.024(2) 0.036(3) 0.046(3) 0.011(2) 0.006(2) 0.002(2)
C38 0.042(3) 0.034(3) 0.034(3) -0.007(2) -0.010(2) 0.007(2)
C41 0.025(2) 0.021(2) 0.029(2) -0.0053(18) 0.0023(18) 0.0061(18)
C34 0.040(3) 0.027(3) 0.041(3) -0.002(2) 0.001(2) -0.005(2)
C39 0.026(2) 0.025(2) 0.033(3) -0.0037(19) -0.0007(19) 0.0033(19)
C24 0.048(3) 0.027(3) 0.048(3) -0.003(2) 0.003(3) -0.018(2)
C1 0.039(3) 0.033(3) 0.032(3) -0.003(2) 0.004(2) -0.004(2)
C44 0.021(2) 0.033(3) 0.048(3) -0.013(2) -0.002(2) 0.003(2)
C46 0.025(3) 0.034(3) 0.055(3) 0.010(2) 0.006(2) 0.003(2)
F3 0.269(8) 0.088(4) 0.101(4) -0.005(3) 0.103(5) 0.073(4)
C31 0.021(3) 0.060(4) 0.060(4) 0.016(3) 0.000(2) -0.001(2)
C5 0.032(3) 0.026(2) 0.030(2) 0.000(2) -0.003(2) -0.001(2)
C18 0.029(3) 0.026(2) 0.036(3) -0.007(2) -0.009(2) 0.0076(19)
C17 0.043(3) 0.038(3) 0.048(3) -0.012(3) -0.017(3) 0.008(2)
C15 0.056(4) 0.045(3) 0.029(3) -0.007(2) -0.002(2) 0.022(3)
C52 0.041(3) 0.031(3) 0.034(3) 0.000(2) -0.014(2) 0.000(2)
C14 0.041(3) 0.034(3) 0.031(3) -0.001(2) 0.001(2) 0.013(2)
C42 0.038(3) 0.034(3) 0.029(3) -0.004(2) -0.001(2) 0.010(2)
C21 0.054(4) 0.054(4) 0.088(5) -0.005(4) 0.035(4) -0.014(3)
C8 0.039(3) 0.057(4) 0.047(3) 0.008(3) 0.008(3) 0.019(3)
C2 0.054(4) 0.053(3) 0.032(3) -0.009(2) 0.005(2) -0.010(3)
C43 0.032(3) 0.045(3) 0.038(3) -0.013(2) -0.009(2) 0.010(2)
C49 0.056(3) 0.036(3) 0.029(3) -0.005(2) 0.005(2) 0.002(2)
C37 0.059(4) 0.044(3) 0.025(3) -0.002(2) -0.007(2) 0.004(3)
C7 0.032(3) 0.034(3) 0.041(3) 0.004(2) 0.001(2) 0.015(2)
C50 0.080(4) 0.043(3) 0.026(3) -0.007(2) 0.001(3) 0.000(3)
C33 0.027(3) 0.041(3) 0.068(4) 0.003(3) 0.015(3) 0.005(2)
C10 0.052(3) 0.040(3) 0.040(3) -0.009(2) -0.010(3) 0.023(3)
C30 0.032(3) 0.060(4) 0.052(3) 0.006(3) -0.010(3) -0.013(3)
C29 0.042(3) 0.044(3) 0.039(3) 0.000(2) -0.006(2) -0.012(2)
C4 0.039(3) 0.040(3) 0.036(3) 0.002(2) -0.013(2) -0.001(2)
C26 0.030(3) 0.042(3) 0.085(5) -0.004(3) 0.010(3) 0.001(2)
C51 0.061(4) 0.044(3) 0.035(3) 0.001(2) -0.019(3) 0.001(3)
C53 0.112(7) 0.065(5) 0.071(5) -0.007(4) -0.024(5) 0.025(4)
C9 0.061(4) 0.062(4) 0.031(3) 0.000(3) 0.007(3) 0.029(3)
C16 0.065(4) 0.055(4) 0.033(3) -0.013(3) -0.019(3) 0.018(3)
C20 0.038(3) 0.035(3) 0.069(4) -0.007(3) 0.011(3) -0.011(2)
C22 0.080(5) 0.066(5) 0.071(5) -0.001(4) 0.034(4) -0.019(4)
C23 0.073(4) 0.050(4) 0.051(4) 0.003(3) 0.010(3) -0.020(3)
C54 0.146(9) 0.089(7) 0.115(8) 0.003(6) 0.053(7) 0.012(6)

loop_
_atom_type_symbol
_atom_type_description
_atom_type_scat_dispersion_real
_atom_type_scat_dispersion_imag
_atom_type_scat_source
C C 0.0033 0.0016 'International Tables Vol C Tables 4.2.6.8 and 6.1.1.4'
H H 0.0000 0.0000 'International Tables Vol C Tables 4.2.6.8 and 6.1.1.4'
N N 0.0061 0.0033 'International Tables Vol C Tables 4.2.6.8 and 6.1.1.4'
F F 0.0171 0.0103 'International Tables Vol C Tables 4.2.6.8 and 6.1.1.4'
P P 0.1023 0.0942 'International Tables Vol C Tables 4.2.6.8 and 6.1.1.4'
Cl Cl 0.1484 0.1585 'International Tables Vol C Tables 4.2.6.8 and 6.1.1.4'
Co Co 0.3494 0.9721 'International Tables Vol C Tables 4.2.6.8 and 6.1.1.4'

loop_
_geom_angle_atom_site_label_1
_geom_angle_atom_site_label_2
_geom_angle_atom_site_label_3
_geom_angle
N9 Co1 N12 163.06(14)
N9 Co1 N10 91.52(14)
N12 Co1 N10 73.84(14)
N9 Co1 N7 74.43(14)
N12 Co1 N7 101.57(14)
N10 Co1 N7 107.88(13)
N9 Co1 Cl1 95.38(10)
N12 Co1 Cl1 100.49(11)
N10 Co1 Cl1 168.52(10)
N7 Co1 Cl1 82.87(10)
N9 Co1 Cl2 99.33(11)
N12 Co1 Cl2 88.06(11)
N10 Co1 Cl2 85.07(10)
N7 Co1 Cl2 165.52(10)
Cl1 Co1 Cl2 84.77(6)
N4 Co2 N1 163.35(15)
N4 Co2 N6 74.30(15)
N1 Co2 N6 98.37(15)
N4 Co2 N3 94.21(14)
N1 Co2 N3 73.55(14)
N6 Co2 N3 107.97(15)
N4 Co2 Cl2 94.22(10)
N1 Co2 Cl2 99.94(11)
N6 Co2 Cl2 84.09(11)
N3 Co2 Cl2 166.82(10)
N4 Co2 Cl1 99.33(12)
N1 Co2 Cl1 90.72(11)
N6 Co2 Cl1 166.62(11)
N3 Co2 Cl1 83.97(11)
Cl2 Co2 Cl1 84.68(6)
Co1 Cl1 Co2 94.63(6)
Co2 Cl2 Co1 94.75(6)
F9 P2 F10 90.4(2)
F9 P2 F11 90.43(19)
F10 P2 F11 89.7(2)
F9 P2 F7 89.9(2)
F10 P2 F7 179.3(2)
F11 P2 F7 89.60(19)
F9 P2 F8 90.3(2)
F10 P2 F8 91.5(2)
F11 P2 F8 178.6(2)
F7 P2 F8 89.2(2)
F9 P2 F12 179.4(2)
F10 P2 F12 90.1(2)
F11 P2 F12 89.90(19)
F7 P2 F12 89.6(2)
F8 P2 F12 89.4(2)
F3 P1 F2 92.1(4)
F3 P1 F1 89.9(3)
F2 P1 F1 90.1(2)
F3 P1 F5 93.9(4)
F2 P1 F5 174.0(3)
F1 P1 F5 89.0(2)
F3 P1 F4 91.0(3)
F2 P1 F4 89.9(2)
F1 P1 F4 179.1(2)
F5 P1 F4 91.0(2)
F3 P1 F6 179.1(3)
F2 P1 F6 87.4(3)
F1 P1 F6 89.4(2)
F5 P1 F6 86.7(3)
F4 P1 F6 89.7(2)
N11 N10 C40 114.5(3)
N11 N10 Co1 117.1(3)
C40 N10 Co1 125.5(3)
N10 N11 C48 112.6(4)
N2 N3 C6 115.1(4)
N2 N3 Co2 116.2(3)
C6 N3 Co2 123.7(3)
N7 N8 C35 113.4(4)
N5 N6 C19 113.0(4)
N5 N6 Co2 116.1(3)
C19 N6 Co2 128.1(3)
N8 N7 C27 113.8(4)
N8 N7 Co1 115.7(3)
C27 N7 Co1 127.0(3)
C35 N9 C39 117.8(4)
C35 N9 Co1 115.7(3)
C39 N9 Co1 126.4(3)
C52 N12 C48 118.1(4)
C52 N12 Co1 126.7(3)
C48 N12 Co1 114.5(3)
C14 N4 C18 117.3(4)
C14 N4 Co2 127.2(3)
C18 N4 Co2 115.5(3)
C5 N1 C1 118.1(4)
C5 N1 Co2 115.7(3)
C1 N1 Co2 126.1(3)
N3 N2 C5 113.1(4)
N12 C48 C49 123.1(5)
N12 C48 N11 119.5(4)
C49 C48 N11 117.3(4)
C32 C27 C28 122.4(4)
C32 C27 N7 120.1(4)
C28 C27 N7 117.4(4)
N9 C35 C36 123.0(4)
N9 C35 N8 119.3(4)
C36 C35 N8 117.7(4)
C29 C28 C27 117.5(4)
C29 C28 C34 118.8(5)
C27 C28 C34 123.5(4)
C10 C11 C6 116.9(5)
C10 C11 C12 119.6(5)
C6 C11 C12 123.4(4)
C44 C45 C40 116.8(4)
C44 C45 C46 119.3(4)
C40 C45 C46 123.9(4)
N6 N5 C18 113.1(4)
C35 C36 C37 118.3(5)
C41 C40 C45 122.4(4)
C41 C40 N10 116.9(4)
C45 C40 N10 120.5(4)
C7 C6 C11 123.4(4)
C7 C6 N3 119.8(4)
C11 C6 N3 116.4(4)
C24 C19 C20 122.7(5)
C24 C19 N6 117.2(4)
C20 C19 N6 120.1(5)
C2 C3 C4 119.9(5)
C27 C32 C31 116.4(5)
C27 C32 C33 124.8(5)
C31 C32 C33 118.8(5)
C37 C38 C39 118.7(5)
C42 C41 C40 118.0(4)
C42 C41 C47 120.0(4)
C40 C41 C47 121.9(4)
N9 C39 C38 122.9(5)
C19 C24 C23 117.7(6)
C19 C24 C25 122.8(5)
C23 C24 C25 119.3(5)
N1 C1 C2 121.8(5)
C43 C44 C45 121.5(5)
C30 C31 C32 122.1(5)
N1 C5 C4 123.7(4)
N1 C5 N2 119.0(4)
C4 C5 N2 117.4(4)
N4 C18 C17 122.9(5)
N4 C18 N5 119.5(4)
C17 C18 N5 117.6(5)
C18 C17 C16 118.2(5)
C16 C15 C14 118.5(5)
N12 C52 C51 121.6(5)
N4 C14 C15 123.0(5)
C41 C42 C43 120.0(5)
C22 C21 C20 121.0(6)
C9 C8 C7 121.2(6)
C1 C2 C3 119.4(5)
C44 C43 C42 121.0(5)
C48 C49 C50 118.0(5)
C38 C37 C36 119.4(5)
C6 C7 C8 116.1(5)
C6 C7 C13 125.5(5)
C8 C7 C13 118.4(5)
C51 C50 C49 119.3(5)
C9 C10 C11 121.3(5)
C31 C30 C29 119.8(5)
C28 C29 C30 121.8(5)
C5 C4 C3 117.1(5)
C50 C51 C52 119.8(5)
Cl4 C53 Cl3 116.8(5)
C10 C9 C8 120.9(5)
C15 C16 C17 120.0(5)
C21 C20 C19 116.9(6)
C21 C20 C26 118.6(6)
C19 C20 C26 124.5(5)
C23 C22 C21 121.5(6)
C22 C23 C24 120.3(7)
Cl5 C54 Cl6 112.0(6)

loop_
_geom_bond_atom_site_label_1
_geom_bond_atom_site_label_2
_geom_bond_distance
Co1 N9 2.057(4)
Co1 N12 2.079(4)
Co1 N10 2.208(4)
Co1 N7 2.227(4)
Co1 Cl1 2.4010(14)
Co1 Cl2 2.4565(14)
Co2 N4 2.060(4)
Co2 N1 2.073(4)
Co2 N6 2.220(4)
Co2 N3 2.226(4)
Co2 Cl2 2.4008(14)
Co2 Cl1 2.4608(15)
P2 F9 1.583(3)
P2 F10 1.591(4)
P2 F11 1.590(3)
P2 F7 1.600(4)
P2 F8 1.605(4)
P2 F12 1.606(3)
P1 F3 1.531(4)
P1 F2 1.568(4)
P1 F1 1.579(4)
P1 F5 1.584(5)
P1 F4 1.591(4)
P1 F6 1.598(4)
Cl6 C54 1.777(10)
Cl4 C53 1.603(8)
Cl3 C53 1.826(9)
Cl5 C54 1.632(10)
N10 N11 1.257(5)
N10 C40 1.445(6)
N11 C48 1.428(6)
N3 N2 1.261(5)
N3 C6 1.442(6)
N8 N7 1.265(5)
N8 C35 1.423(6)
N6 N5 1.267(5)
N6 C19 1.447(6)
N7 C27 1.451(6)
N9 C35 1.349(6)
N9 C39 1.350(6)
N12 C52 1.347(6)
N12 C48 1.350(6)
N4 C14 1.344(6)
N4 C18 1.353(6)
N1 C5 1.349(6)
N1 C1 1.350(6)
N2 C5 1.423(6)
C48 C49 1.379(7)
C25 C24 1.497(8)
C27 C32 1.407(6)
C27 C28 1.401(7)
C35 C36 1.378(7)
C28 C29 1.393(7)
C28 C34 1.508(7)
C11 C10 1.386(7)
C11 C6 1.410(7)
C11 C12 1.488(8)
C45 C44 1.390(7)
C45 C40 1.415(6)
C45 C46 1.513(7)
C47 C41 1.505(6)
N5 C18 1.418(6)
C13 C7 1.503(8)
C36 C37 1.391(8)
C40 C41 1.406(6)
C6 C7 1.401(7)
C19 C24 1.404(8)
C19 C20 1.416(7)
C3 C2 1.380(8)
C3 C4 1.396(8)
C32 C31 1.407(7)
C32 C33 1.510(8)
C38 C37 1.389(8)
C38 C39 1.372(7)
C41 C42 1.395(6)
C24 C23 1.393(8)
C1 C2 1.385(7)
C44 C43 1.378(7)
C31 C30 1.371(8)
C5 C4 1.388(7)
C18 C17 1.387(7)
C17 C16 1.379(8)
C15 C16 1.373(9)
C15 C14 1.386(7)
C52 C51 1.382(8)
C42 C43 1.391(7)
C21 C22 1.380(10)
C21 C20 1.391(9)
C8 C9 1.384(9)
C8 C7 1.402(7)
C49 C50 1.387(8)
C50 C51 1.374(8)
C10 C9 1.366(9)
C30 C29 1.369(8)
C26 C20 1.506(9)
C22 C23 1.384(10)
